data_7203086
loop_
_publ_author_name
'Wang, Su-Na'
'Bai, Junfeng'
'Li, Yi-Zhi'
'Pan, Yi'
'Scheer, Manfred'
'You, Xiao-Zeng'

_publ_section_title
;
 Synthesis, structures and properties of nickel(ii) and cobalt(ii)
 metal--organic frameworks based on a flexible tricarboxylate ligand
 H3TTG and different pyridyl-containing ligands
;
_journal_issue 11
_journal_name_full CrystEngComm
_journal_page_first 1084
_journal_paper_doi 10.1039/b710413h
_journal_volume 9
_journal_year 2007
_chemical_formula_moiety 'C42 H46 N16 Ni2 O13, 6(H2 O)'
_chemical_formula_sum 'C42 H58 N16 Ni2 O19'
_chemical_formula_weight 1208.46
_chemical_name_systematic
;
?
;
_space_group_IT_number 54
_symmetry_cell_setting Orthogonal
_symmetry_space_group_name_Hall '-P 2a 2ac'
_symmetry_space_group_name_H-M 'P c c a'
_atom_sites_solution_hydrogens geom
_atom_sites_solution_primary direct
_atom_sites_solution_secondary difmap
_audit_creation_method SHELXL-97
_cell_angle_alpha 90.00
_cell_angle_beta 90.00
_cell_angle_gamma 90.00
_cell_formula_units_Z 4
_cell_length_a 29.0590(16)
_cell_length_b 10.0284(5)
_cell_length_c 18.1396(10)
_cell_measurement_reflns_used 2984
_cell_measurement_temperature 291(2)
_cell_measurement_theta_min 20.53
_cell_volume 5286.2(5)
_computing_cell_refinement SMART
_computing_data_collection 'SMART (Bruker, 2000)'
_computing_data_reduction 'SAINT (Bruker, 2000)'
_computing_molecular_graphics SHELXTL
_computing_publication_material SHELXTL
_computing_structure_refinement SHELXTL
_computing_structure_solution 'SHELXTL (Bruker, 2000)'
_diffrn_ambient_temperature 291(2)
_diffrn_measured_fraction_theta_full 1.000
_diffrn_measured_fraction_theta_max 1.000
_diffrn_measurement_device_type 'Bruker Smart Apex CCD'
_diffrn_measurement_method 'phi and omega scans'
_diffrn_radiation_monochromator graphite
_diffrn_radiation_source 'fine-focus sealed tube'
_diffrn_radiation_type MoK\a
_diffrn_radiation_wavelength 0.71073
_diffrn_reflns_av_R_equivalents 0.0459
_diffrn_reflns_av_sigmaI/netI 0.0305
_diffrn_reflns_limit_h_max 30
_diffrn_reflns_limit_h_min -35
_diffrn_reflns_limit_k_max 12
_diffrn_reflns_limit_k_min -10
_diffrn_reflns_limit_l_max 22
_diffrn_reflns_limit_l_min -21
_diffrn_reflns_number 27461
_diffrn_reflns_theta_full 26.00
_diffrn_reflns_theta_max 26.00
_diffrn_reflns_theta_min 2.03
_exptl_absorpt_coefficient_mu 0.801
_exptl_absorpt_correction_T_max 0.8562
_exptl_absorpt_correction_T_min 0.7950
_exptl_absorpt_correction_type multi-scan
_exptl_absorpt_process_details '(SADABS; Bruker, 2000)'
_exptl_crystal_colour blue-green
_exptl_crystal_density_diffrn 1.518
_exptl_crystal_density_method 'not measured'
_exptl_crystal_description block
_exptl_crystal_F_000 2520
_exptl_crystal_size_max 0.30
_exptl_crystal_size_mid 0.22
_exptl_crystal_size_min 0.20
_refine_diff_density_max 0.521
_refine_diff_density_min -0.852
_refine_diff_density_rms 0.066
_refine_ls_extinction_method none
_refine_ls_goodness_of_fit_ref 1.046
_refine_ls_hydrogen_treatment constr
_refine_ls_matrix_type full
_refine_ls_number_parameters 357
_refine_ls_number_reflns 5206
_refine_ls_number_restraints 0
_refine_ls_restrained_S_all 1.046
_refine_ls_R_factor_all 0.0690
_refine_ls_R_factor_gt 0.0546
_refine_ls_shift/su_max 0.000
_refine_ls_shift/su_mean 0.000
_refine_ls_structure_factor_coef Fsqd
_refine_ls_weighting_details 'calc w=1/[\s^2^(Fo^2^)+(0.1156P)^2^+1.2168P] where P=(Fo^2^+2Fc^2^)/3'
_refine_ls_weighting_scheme calc
_refine_ls_wR_factor_gt 0.1602
_refine_ls_wR_factor_ref 0.1689
_reflns_number_gt 4380
_reflns_number_total 5206
_reflns_threshold_expression >2sigma(I)
_cod_data_source_file b710413h.txt
_cod_data_source_block 251103cm
_cod_database_code 7203086

loop_
_symmetry_equiv_pos_as_xyz
'x, y, z'
'-x+1/2, -y, z'
'-x, y, -z+1/2'
'x+1/2, -y, -z+1/2'
'-x, -y, -z'
'x-1/2, y, -z'
'x, -y, z-1/2'
'-x-1/2, y, z-1/2'

loop_
_atom_site_label
_atom_site_type_symbol
_atom_site_fract_x
_atom_site_fract_y
_atom_site_fract_z
_atom_site_U_iso_or_equiv
_atom_site_adp_type
_atom_site_occupancy
_atom_site_symmetry_multiplicity
_atom_site_calc_flag
_atom_site_refinement_flags
_atom_site_disorder_assembly
_atom_site_disorder_group
C1 C 0.13123(11) 0.4809(3) 0.20763(19) 0.0375(7) Uani 1 1 d . . .
C2 C 0.14665(13) 0.5789(3) 0.0981(2) 0.0450(8) Uani 1 1 d . . .
C3 C 0.07201(11) 0.5070(3) 0.12829(19) 0.0376(7) Uani 1 1 d . . .
C4 C 0.19238(12) 0.4110(4) 0.2906(2) 0.0433(8) Uani 1 1 d . . .
H4A H 0.1966 0.4083 0.3437 0.052 Uiso 1 1 d R . .
H4B H 0.2110 0.4834 0.2714 0.052 Uiso 1 1 d R . .
C5 C 0.20867(11) 0.2792(4) 0.25792(19) 0.0429(8) Uani 1 1 d . . .
C6 C 0.22159(11) 0.6649(3) 0.06022(18) 0.0362(7) Uani 1 1 d . . .
H6A H 0.2390 0.6495 0.0154 0.043 Uiso 1 1 d R . .
H6B H 0.2335 0.6050 0.0977 0.043 Uiso 1 1 d R . .
C7 C 0.22882(11) 0.8066(3) 0.08480(17) 0.0338(6) Uani 1 1 d . . .
C8 C -0.00390(13) 0.4099(4) 0.14758(19) 0.0437(8) Uani 1 1 d . . .
H8A H -0.0151 0.4608 0.1893 0.052 Uiso 1 1 d R . .
H8B H 0.0120 0.3320 0.1665 0.052 Uiso 1 1 d R . .
C9 C -0.04332(13) 0.3640(4) 0.10126(19) 0.0447(8) Uani 1 1 d . . .
C10 C 0.10639(13) -0.0377(3) -0.24785(19) 0.0435(8) Uani 1 1 d . . .
H10 H 0.1048 -0.1274 -0.2608 0.052 Uiso 1 1 d R . .
C11 C 0.07110(14) 0.0155(4) -0.2064(2) 0.0482(9) Uani 1 1 d . . .
H11 H 0.0462 -0.0374 -0.1931 0.058 Uiso 1 1 d R . .
C12 C 0.07225(12) 0.1468(3) -0.18473(16) 0.0378(7) Uani 1 1 d . . .
C13 C 0.11042(12) 0.2172(3) -0.20554(18) 0.0408(7) Uani 1 1 d . . .
H13 H 0.1137 0.3054 -0.1908 0.049 Uiso 1 1 d R . .
C14 C 0.14405(13) 0.1574(3) -0.24752(18) 0.0415(8) Uani 1 1 d . . .
H14 H 0.1691 0.2094 -0.2615 0.050 Uiso 1 1 d R . .
C15 C 0.03437(12) 0.2105(4) -0.14001(17) 0.0402(8) Uani 1 1 d . . .
H15A H 0.0406 0.3055 -0.1384 0.048 Uiso 1 1 calc R . .
H15B H 0.0059 0.1990 -0.1673 0.048 Uiso 1 1 calc R . .
C16 C 0.02640(15) 0.1707(4) -0.0706(2) 0.0552(10) Uani 1 1 d . . .
H16A H 0.0086 0.0890 -0.0735 0.066 Uiso 1 1 calc R . .
H16B H 0.0066 0.2372 -0.0481 0.066 Uiso 1 1 calc R . .
C17 C 0.06479(14) 0.1457(4) -0.0182(2) 0.0522(9) Uani 1 1 d . . .
C18 C 0.09355(12) 0.2447(4) 0.00830(18) 0.0423(8) Uani 1 1 d . . .
H18 H 0.0891 0.3315 -0.0083 0.051 Uiso 1 1 d R . .
C19 C 0.12824(12) 0.2163(3) 0.05856(17) 0.0395(8) Uani 1 1 d . . .
H19 H 0.1469 0.2856 0.0748 0.047 Uiso 1 1 d R . .
C20 C 0.10860(12) -0.0036(4) 0.05816(18) 0.0419(8) Uani 1 1 d . . .
H20 H 0.1129 -0.0899 0.0756 0.050 Uiso 1 1 d R . .
C21 C 0.07462(12) 0.0187(3) 0.00776(19) 0.0412(7) Uani 1 1 d . . .
H21 H 0.0577 -0.0530 -0.0103 0.049 Uiso 1 1 d R . .
N1 N 0.16277(10) 0.5350(3) 0.16286(16) 0.0405(7) Uani 1 1 d . . .
N2 N 0.10026(10) 0.5704(3) 0.07933(17) 0.0406(6) Uani 1 1 d . . .
N3 N 0.08531(10) 0.4674(3) 0.19371(16) 0.0410(6) Uani 1 1 d . . .
N4 N 0.14448(10) 0.4363(3) 0.27362(15) 0.0376(6) Uani 1 1 d . . .
H4C H 0.1218 0.4203 0.3110 0.045 Uiso 1 1 d R . .
N5 N 0.17347(10) 0.6298(3) 0.04704(17) 0.0420(7) Uani 1 1 d . . .
H5A H 0.1622 0.6432 0.0038 0.050 Uiso 1 1 calc R . .
N6 N 0.02906(10) 0.4888(3) 0.10606(17) 0.0471(7) Uani 1 1 d . . .
H6C H 0.0190 0.5294 0.0609 0.056 Uiso 1 1 d R . .
N7 N 0.13549(10) 0.0951(3) 0.08448(18) 0.0460(7) Uani 1 1 d . . .
N8 N 0.14297(10) 0.0330(3) -0.26992(17) 0.0437(7) Uani 1 1 d . . .
Ni1 Ni 0.190410(14) 0.04958(4) 0.15566(2) 0.03709(17) Uani 1 1 d . . .
O1 O 0.18329(8) 0.2262(2) 0.20999(14) 0.0462(6) Uani 1 1 d . . .
O2 O 0.24622(9) 0.2363(3) 0.27922(13) 0.0531(7) Uani 1 1 d . . .
O3 O 0.26945(8) 0.8490(2) 0.08012(14) 0.0441(6) Uani 1 1 d . . .
O4 O 0.19481(8) 0.8673(2) 0.10971(14) 0.0437(6) Uani 1 1 d . . .
O5 O -0.04612(9) 0.4044(2) 0.03704(13) 0.0449(6) Uani 1 1 d . . .
H5B H -0.0714 0.3816 0.0083 0.054 Uiso 1 1 d R . .
O6 O -0.07261(8) 0.2920(2) 0.13270(12) 0.0412(6) Uani 1 1 d . . .
O1W O 0.2500 0.0000 0.21917(19) 0.0425(7) Uani 1 2 d S . .
H1WA H 0.2572 0.0656 0.2465 0.051 Uiso 1 1 d R . .
O2W O 0.29649(10) 0.0501(3) 0.43132(14) 0.0534(7) Uani 1 1 d . . .
H2WC H 0.2874 -0.0195 0.4089 0.064 Uiso 1 1 d R . .
H2WB H 0.2799 0.0633 0.4692 0.064 Uiso 1 1 d R . .
O3W O 0.15028(10) 0.7760(2) 0.92593(13) 0.0470(6) Uani 1 1 d . . .
H3WA H 0.1224 0.7632 0.9139 0.056 Uiso 1 1 d R . .
H3WB H 0.1544 0.8581 0.9358 0.056 Uiso 1 1 d R . .
O4W O 0.29457(9) 0.3191(2) 0.40554(13) 0.0464(6) Uani 1 1 d . . .
H4WD H 0.2797 0.2925 0.3679 0.056 Uiso 1 1 d R . .
H4WA H 0.3194 0.2747 0.4094 0.056 Uiso 1 1 d R . .

loop_
_atom_site_aniso_label
_atom_site_aniso_U_11
_atom_site_aniso_U_22
_atom_site_aniso_U_33
_atom_site_aniso_U_23
_atom_site_aniso_U_13
_atom_site_aniso_U_12
C1 0.0336(16) 0.0282(15) 0.0508(18) -0.0153(13) 0.0023(13) -0.0008(12)
C2 0.043(2) 0.0377(18) 0.054(2) -0.0144(15) 0.0007(16) -0.0044(15)
C3 0.0328(16) 0.0330(15) 0.0471(17) -0.0064(13) 0.0052(13) -0.0017(13)
C4 0.0399(19) 0.0411(18) 0.0488(19) -0.0101(15) -0.0086(14) -0.0043(14)
C5 0.0286(16) 0.050(2) 0.0505(19) -0.0103(15) -0.0024(14) -0.0009(14)
C6 0.0328(16) 0.0362(16) 0.0396(16) -0.0071(13) 0.0086(12) -0.0064(13)
C7 0.0292(16) 0.0319(15) 0.0405(16) -0.0013(12) 0.0061(12) 0.0006(12)
C8 0.0362(19) 0.0437(19) 0.0513(19) 0.0101(14) -0.0045(15) -0.0105(15)
C9 0.042(2) 0.050(2) 0.0424(18) 0.0044(15) 0.0034(15) -0.0081(16)
C10 0.047(2) 0.0453(19) 0.0378(17) -0.0151(14) 0.0072(14) 0.0007(15)
C11 0.053(2) 0.0404(19) 0.0510(19) 0.0221(15) 0.0165(16) -0.0016(16)
C12 0.0465(19) 0.0359(16) 0.0310(14) 0.0086(12) 0.0075(13) 0.0188(14)
C13 0.0413(19) 0.0395(18) 0.0416(16) -0.0086(13) 0.0057(14) 0.0091(14)
C14 0.047(2) 0.0366(17) 0.0406(17) 0.0078(14) 0.0092(14) 0.0060(15)
C15 0.0433(19) 0.0412(18) 0.0361(16) 0.0151(13) 0.0110(13) 0.0175(15)
C16 0.058(2) 0.042(2) 0.066(2) -0.0137(17) -0.0126(19) 0.0165(17)
C17 0.048(2) 0.054(2) 0.055(2) -0.0178(17) -0.0072(16) 0.0170(17)
C18 0.044(2) 0.0446(18) 0.0389(16) 0.0093(14) -0.0104(14) 0.0143(15)
C19 0.0409(18) 0.0373(17) 0.0402(16) -0.0196(13) -0.0197(14) 0.0076(14)
C20 0.0419(19) 0.0435(18) 0.0402(17) 0.0100(14) -0.0101(14) 0.0125(16)
C21 0.0396(17) 0.0370(17) 0.0471(17) -0.0164(14) -0.0120(14) 0.0055(14)
N1 0.0318(15) 0.0402(16) 0.0494(16) -0.0050(12) 0.0004(12) -0.0037(12)
N2 0.0270(14) 0.0402(15) 0.0546(16) 0.0020(12) 0.0016(12) -0.0117(11)
N3 0.0302(14) 0.0454(16) 0.0475(16) -0.0023(12) -0.0016(12) -0.0002(12)
N4 0.0322(14) 0.0406(15) 0.0400(14) -0.0052(11) -0.0006(11) 0.0055(11)
N5 0.0354(15) 0.0354(14) 0.0551(16) -0.0057(12) 0.0110(13) -0.0104(12)
N6 0.0315(15) 0.0553(18) 0.0544(18) 0.0116(15) -0.0057(13) -0.0093(13)
N7 0.0267(14) 0.0548(19) 0.0565(17) -0.0179(14) -0.0021(12) 0.0055(12)
N8 0.0334(15) 0.0471(17) 0.0505(16) -0.0129(12) 0.0084(12) 0.0026(12)
Ni1 0.0264(3) 0.0326(3) 0.0523(3) -0.00768(17) -0.00144(16) -0.00078(15)
O1 0.0432(14) 0.0354(12) 0.0600(15) -0.0145(11) -0.0143(11) 0.0000(10)
O2 0.0407(14) 0.0753(18) 0.0433(13) -0.0138(12) -0.0113(11) 0.0138(13)
O3 0.0289(12) 0.0430(13) 0.0603(14) -0.0033(11) 0.0115(10) -0.0092(10)
O4 0.0347(13) 0.0396(12) 0.0569(14) -0.0118(11) 0.0108(10) -0.0050(10)
O5 0.0453(14) 0.0427(13) 0.0468(14) 0.0129(10) -0.0113(11) -0.0132(11)
O6 0.0420(13) 0.0465(13) 0.0352(11) 0.0134(10) -0.0031(10) -0.0174(10)
O1W 0.0290(16) 0.0465(18) 0.0519(19) 0.000 0.000 0.0036(14)
O2W 0.0593(17) 0.0536(16) 0.0473(14) -0.0299(12) 0.0135(12) -0.0123(12)
O3W 0.0556(15) 0.0407(13) 0.0447(12) -0.0006(10) -0.0069(11) 0.0027(11)
O4W 0.0461(14) 0.0482(14) 0.0449(13) 0.0131(11) -0.0087(11) 0.0116(11)

loop_
_atom_type_symbol
_atom_type_description
_atom_type_scat_dispersion_real
_atom_type_scat_dispersion_imag
_atom_type_scat_source
C C 0.0033 0.0016 'International Tables Vol C Tables 4.2.6.8 and 6.1.1.4'
H H 0.0000 0.0000 'International Tables Vol C Tables 4.2.6.8 and 6.1.1.4'
N N 0.0061 0.0033 'International Tables Vol C Tables 4.2.6.8 and 6.1.1.4'
O O 0.0106 0.0060 'International Tables Vol C Tables 4.2.6.8 and 6.1.1.4'
Ni Ni 0.3393 1.1124 'International Tables Vol C Tables 4.2.6.8 and 6.1.1.4'

loop_
_geom_angle_atom_site_label_1
_geom_angle_atom_site_label_2
_geom_angle_atom_site_label_3
_geom_angle
_geom_angle_site_symmetry_1
_geom_angle_site_symmetry_3
_geom_angle_publ_flag
N4 C1 N1 118.8(3) . . ?
N4 C1 N3 114.5(3) . . ?
N1 C1 N3 126.7(3) . . ?
N5 C2 N1 122.6(3) . . ?
N5 C2 N2 115.2(3) . . ?
N1 C2 N2 122.2(3) . . ?
N3 C3 N6 120.8(3) . . ?
N3 C3 N2 123.6(3) . . ?
N6 C3 N2 115.6(3) . . ?
N4 C4 C5 111.6(3) . . ?
N4 C4 H4A 109.8 . . ?
C5 C4 H4A 108.8 . . ?
N4 C4 H4B 109.1 . . ?
C5 C4 H4B 109.6 . . ?
H4A C4 H4B 107.9 . . ?
O2 C5 O1 125.9(3) . . ?
O2 C5 C4 117.1(3) . . ?
O1 C5 C4 117.0(3) . . ?
N5 C6 C7 114.2(3) . . ?
N5 C6 H6A 108.8 . . ?
C7 C6 H6A 109.0 . . ?
N5 C6 H6B 107.8 . . ?
C7 C6 H6B 109.1 . . ?
H6A C6 H6B 107.7 . . ?
O4 C7 O3 127.2(3) . . ?
O4 C7 C6 117.3(3) . . ?
O3 C7 C6 115.5(3) . . ?
N6 C8 C9 112.4(3) . . ?
N6 C8 H8A 109.8 . . ?
C9 C8 H8A 110.1 . . ?
N6 C8 H8B 108.0 . . ?
C9 C8 H8B 108.5 . . ?
H8A C8 H8B 107.9 . . ?
O5 C9 O6 125.0(3) . . ?
O5 C9 C8 118.7(3) . . ?
O6 C9 C8 116.3(3) . . ?
N8 C10 C11 123.3(3) . . ?
N8 C10 H10 118.4 . . ?
C11 C10 H10 118.4 . . ?
C12 C11 C10 120.6(3) . . ?
C12 C11 H11 119.4 . . ?
C10 C11 H11 120.0 . . ?
C13 C12 C11 115.8(3) . . ?
C13 C12 C15 121.4(3) . . ?
C11 C12 C15 122.8(3) . . ?
C12 C13 C14 120.3(3) . . ?
C12 C13 H13 119.7 . . ?
C14 C13 H13 120.0 . . ?
N8 C14 C13 124.6(3) . . ?
N8 C14 H14 117.8 . . ?
C13 C14 H14 117.6 . . ?
C16 C15 C12 120.3(3) . . ?
C16 C15 H15A 107.3 . . ?
C12 C15 H15A 107.3 . . ?
C16 C15 H15B 107.3 . . ?
C12 C15 H15B 107.3 . . ?
H15A C15 H15B 106.9 . . ?
C15 C16 C17 121.4(4) . . ?
C15 C16 H16A 107.0 . . ?
C17 C16 H16A 107.0 . . ?
C15 C16 H16B 107.0 . . ?
C17 C16 H16B 107.0 . . ?
H16A C16 H16B 106.7 . . ?
C18 C17 C21 114.6(3) . . ?
C18 C17 C16 123.6(4) . . ?
C21 C17 C16 121.7(4) . . ?
C17 C18 C19 121.3(3) . . ?
C17 C18 H18 118.4 . . ?
C19 C18 H18 120.4 . . ?
N7 C19 C18 122.6(3) . . ?
N7 C19 H19 118.8 . . ?
C18 C19 H19 118.6 . . ?
N7 C20 C21 122.4(3) . . ?
N7 C20 H20 118.9 . . ?
C21 C20 H20 118.6 . . ?
C20 C21 C17 121.8(3) . . ?
C20 C21 H21 119.4 . . ?
C17 C21 H21 118.8 . . ?
C1 N1 C2 115.2(3) . . ?
C3 N2 C2 116.8(3) . . ?
C3 N3 C1 115.2(3) . . ?
C1 N4 C4 121.8(3) . . ?
C1 N4 H4C 119.4 . . ?
C4 N4 H4C 118.8 . . ?
C2 N5 C6 123.1(3) . . ?
C2 N5 H5A 118.5 . . ?
C6 N5 H5A 118.5 . . ?
C3 N6 C8 122.6(3) . . ?
C3 N6 H6C 119.2 . . ?
C8 N6 H6C 118.2 . . ?
C19 N7 C20 117.2(3) . . ?
C19 N7 Ni1 122.7(2) . . ?
C20 N7 Ni1 119.9(2) . . ?
C14 N8 C10 115.5(3) . . ?
C14 N8 Ni1 123.9(2) . 7 ?
C10 N8 Ni1 120.3(2) . 7 ?
O4 Ni1 O1 174.93(11) 1_545 . ?
O4 Ni1 O3 97.84(10) 1_545 2_565 ?
O1 Ni1 O3 87.15(10) . 2_565 ?
O4 Ni1 N8 87.13(11) 1_545 7_556 ?
O1 Ni1 N8 87.99(11) . 7_556 ?
O3 Ni1 N8 172.21(11) 2_565 7_556 ?
O4 Ni1 N7 89.49(11) 1_545 . ?
O1 Ni1 N7 91.79(11) . . ?
O3 Ni1 N7 85.09(11) 2_565 . ?
N8 Ni1 N7 88.97(12) 7_556 . ?
O4 Ni1 O1W 87.74(8) 1_545 . ?
O1 Ni1 O1W 91.36(8) . . ?
O3 Ni1 O1W 90.84(9) 2_565 . ?
N8 Ni1 O1W 95.37(11) 7_556 . ?
N7 Ni1 O1W 174.72(12) . . ?
C5 O1 Ni1 130.0(2) . . ?
C7 O3 Ni1 130.6(2) . 2_565 ?
C7 O4 Ni1 130.1(2) . 1_565 ?
C9 O5 H5B 120.0 . . ?
Ni1 O1W Ni1 114.81(15) . 2 ?
Ni1 O1W H1WA 109.5 . . ?
Ni1 O1W H1WA 107.2 2 . ?
H2WC O2W H2WB 109.8 . . ?
H3WA O3W H3WB 109.5 . . ?
H4WD O4W H4WA 109.5 . . ?

loop_
_geom_bond_atom_site_label_1
_geom_bond_atom_site_label_2
_geom_bond_distance
_geom_bond_site_symmetry_2
_geom_bond_publ_flag
C1 N4 1.335(4) . ?
C1 N1 1.339(4) . ?
C1 N3 1.365(4) . ?
C2 N5 1.314(5) . ?
C2 N1 1.339(5) . ?
C2 N2 1.393(5) . ?
C3 N3 1.310(5) . ?
C3 N6 1.324(4) . ?
C3 N2 1.367(4) . ?
C4 N4 1.448(4) . ?
C4 C5 1.524(5) . ?
C4 H4A 0.9700 . ?
C4 H4B 0.9701 . ?
C5 O2 1.235(4) . ?
C5 O1 1.258(4) . ?
C6 N5 1.462(4) . ?
C6 C7 1.505(4) . ?
C6 H6A 0.9701 . ?
C6 H6B 0.9700 . ?
C7 O4 1.245(4) . ?
C7 O3 1.258(4) . ?
C8 N6 1.453(5) . ?
C8 C9 1.493(5) . ?
C8 H8A 0.9699 . ?
C8 H8B 0.9701 . ?
C9 O5 1.236(4) . ?
C9 O6 1.253(4) . ?
C10 N8 1.339(5) . ?
C10 C11 1.379(5) . ?
C10 H10 0.9302 . ?
C11 C12 1.375(5) . ?
C11 H11 0.9299 . ?
C12 C13 1.368(5) . ?
C12 C15 1.509(4) . ?
C13 C14 1.376(5) . ?
C13 H13 0.9300 . ?
C14 N8 1.313(4) . ?
C14 H14 0.9300 . ?
C15 C16 1.342(5) . ?
C15 H15A 0.9700 . ?
C15 H15B 0.9700 . ?
C16 C17 1.487(5) . ?
C16 H16A 0.9700 . ?
C16 H16B 0.9700 . ?
C17 C18 1.384(6) . ?
C17 C21 1.388(5) . ?
C18 C19 1.389(4) . ?
C18 H18 0.9302 . ?
C19 N7 1.320(5) . ?
C19 H19 0.9300 . ?
C20 N7 1.349(5) . ?
C20 C21 1.364(5) . ?
C20 H20 0.9299 . ?
C21 H21 0.9299 . ?
N4 H4C 0.9599 . ?
N5 H5A 0.8600 . ?
N6 H6C 0.9597 . ?
N7 Ni1 2.103(3) . ?
N8 Ni1 2.100(3) 7 ?
Ni1 O4 2.013(2) 1_545 ?
Ni1 O1 2.037(2) . ?
Ni1 O3 2.067(2) 2_565 ?
Ni1 N8 2.100(3) 7_556 ?
Ni1 O1W 2.1384(19) . ?
O3 Ni1 2.067(2) 2_565 ?
O4 Ni1 2.013(2) 1_565 ?
O5 H5B 0.9300 . ?
O1W Ni1 2.1384(19) 2 ?
O1W H1WA 0.8500 . ?
O2W H2WC 0.8500 . ?
O2W H2WB 0.8501 . ?
O3W H3WA 0.8499 . ?
O3W H3WB 0.8501 . ?
O4W H4WD 0.8500 . ?
O4W H4WA 0.8500 . ?
